data_1574446
loop_
_publ_author_name
'Metherall, Jessica P.'
'Corner, Philip A.'
'McCabe, James F.'
'Probert, Michael R.'
'Hall, Michael J.'

_publ_section_title
;
 High-throughput encapsulated nanodroplet screening for accelerated
 co-crystal discovery
;
_journal_issue 22
_journal_name_full 'Chemical Science'
_journal_page_first 9843
_journal_page_last 9853
_journal_paper_doi 10.1039/D4SC07556K
_journal_volume 16
_journal_year 2025
_chemical_formula_moiety 'C7 H8 O2, C12 H8 N2, C2 H4 O'
_chemical_formula_sum 'C21 H20 N2 O3'
_chemical_formula_weight 348.39
_chemical_name_systematic orcino_phenazine
_space_group_crystal_system triclinic
_space_group_IT_number 2
_space_group_name_Hall '-P 1'
_space_group_name_H-M_alt 'P -1'
_atom_sites_solution_hydrogens mixed
_atom_sites_solution_primary dual
_audit_block_doi 10.5517/ccdc.csd.cc2kmc3p
_audit_creation_date 2024-07-15
_audit_creation_method
;
Olex2 1.5
(compiled 2024.02.16 svn.r378c4104 for OlexSys, GUI svn.r6928)
;
_audit_update_record
;
2024-07-18 deposited with the CCDC.	2025-04-22 downloaded from the CCDC.
;
_cell_angle_alpha 83.084(4)
_cell_angle_beta 78.243(5)
_cell_angle_gamma 68.600(5)
_cell_formula_units_Z 2
_cell_length_a 7.4821(4)
_cell_length_b 9.4572(4)
_cell_length_c 13.6078(7)
_cell_measurement_reflns_used 3574
_cell_measurement_temperature 150.11(10)
_cell_measurement_theta_max 74.1700
_cell_measurement_theta_min 3.3150
_cell_volume 876.57(8)
_computing_cell_refinement 'CrysAlisPro 1.171.42.73a (Rigaku OD, 2022)'
_computing_data_collection 'CrysAlisPro 1.171.42.73a (Rigaku OD, 2022)'
_computing_data_reduction 'CrysAlisPro 1.171.42.73a (Rigaku OD, 2022)'
_computing_molecular_graphics 'Olex2 1.5 (Dolomanov et al., 2009)'
_computing_publication_material 'Olex2 1.5 (Dolomanov et al., 2009)'
_computing_structure_refinement 'SHELXL 2018/3 (Sheldrick, 2015)'
_computing_structure_solution 'SHELXT 2018/2 (Sheldrick, 2018)'
_diffrn_ambient_environment N~2~
_diffrn_ambient_temperature 150.11(10)
_diffrn_detector 'Hybrid Pixel Array Detector'
_diffrn_detector_area_resol_mean 10.0000
_diffrn_detector_type 'HyPix-Arc 100'
_diffrn_measured_fraction_theta_full 0.994
_diffrn_measured_fraction_theta_max 0.939
_diffrn_measurement_details
;
List of Runs (angles in degrees, time in seconds):

  # Type    Start    End  Width  t~exp~   \w     \q     \k     \f   Frames
#--------------------------------------------------------------------------
  1  \w    -21.00  27.00   0.50    0.16    --   38.44 -19.00 -60.00   96
  2  \w    -53.00  27.00   0.50    0.16    --   38.44 -19.00  30.00  160
  3  \w    -44.00  -2.00   0.50    0.16    --   38.44 -38.00 120.00   84
  4  \w      4.00  43.00   0.50    0.16    --   38.44 -38.00 120.00   78
  5  \w     45.00  70.00   0.50    0.16    --   38.44-140.00 -36.00   50
  6  \w     57.00 112.00   0.50    0.16    --  110.26-130.00 137.00  110
  7  \w     63.00  88.00   0.50    0.16    --   38.44-130.00 137.00   50
  8  \w     62.00 119.00   0.50    0.16    --  110.26-140.00 -36.00  114
  9  \w     80.00 105.00   0.50    0.16    --  110.26 -77.00 -60.00   50
 10  \w     75.00 101.00   0.50    0.16    --  110.26 -77.00 -90.00   52
 11  \w     39.00  64.00   0.50    0.16    --  110.26 -77.00 -60.00   50
 12  \w     28.00  69.00   0.50    0.16    --  110.26 -61.00-180.00   82
 13  \w     39.00  67.00   0.50    0.16    --  102.48 -61.00 -30.00   56
 14  \w     26.00  51.00   0.50    0.16    --  110.26 -45.00 -90.00   50
 15  \w     44.00  69.00   0.50    0.16    --  110.26 -61.00   0.00   50
 16  \w     25.00  50.00   0.50    0.16    --  110.26 -45.00  60.00   50
 17  \w     38.00  64.00   0.50    0.16    --  102.48 -61.00  90.00   52
 18  \w     30.00  64.00   0.50    0.16    --  110.26 -61.00 120.00   68
 19  \w     16.00  41.00   0.50    0.16    --  102.48 -45.00  90.00   50
 20  \w     25.00  50.00   0.50    0.16    --  110.26 -45.00-150.00   50
 21  \w     71.00 178.00   0.50    0.16    --  102.48  30.00  30.00  214
 22  \w     83.00 169.00   0.50    0.16    --  110.26  45.00 -60.00  172
 23  \w     68.00  93.00   0.50    0.16    --   38.44 140.00  22.00   50
 24  \w     60.00 123.00   0.50    0.16    --   38.44 178.00-120.00  126
 25  \w     71.00  96.00   0.50    0.16    --   38.44 130.00-151.00   50
 26  \w    116.00 141.00   0.50    0.16    --  102.48 178.00 -90.00   50
 27  \w     87.00 125.00   0.50    0.16    --  110.26 130.00-151.00   76
 28  \w     70.00 111.00   0.50    0.16    --  102.48 178.00 -90.00   82
 29  \w     94.00 119.00   0.50    0.16    --  102.48 140.00  22.00   50
 30  \w     94.00 119.00   0.50    0.16    --  110.26 140.00  22.00   50
 31  \w     97.00 175.00   0.50    0.16    --  102.48 111.00  90.00  156
 32  \w    145.00 178.00   0.50    0.16    --  102.48 111.00 -30.00   66
 33  \w    117.00 175.00   0.50    0.16    --  102.48 111.00-180.00  116
 34  \w      1.00  39.00   0.50    0.16    --  -39.19  57.00 -60.00   76
 35  \w    -65.00 -16.00   0.50    0.16    --  -39.19  57.00 -60.00   98
 36  \w    -35.00  -9.00   0.50    0.16    --  -95.69  30.00 -90.00   52
 37  \w    -51.00 -13.00   0.50    0.16    --  -95.69  45.00  30.00   76
 38  \w    -35.00  -9.00   0.50    0.16    --  -95.69  30.00  60.00   52
 39  \w    -35.00 -10.00   0.50    0.16    --  -95.69  30.00  90.00   50
 40  \w    -35.00  -9.00   0.50    0.16    --  -95.69  30.00 150.00   52
 41  \w    -43.00   3.00   0.50    0.16    --  -39.19  38.00  90.00   92
 42  \w    -35.00 -10.00   0.50    0.16    --  -95.69  30.00 -30.00   50
 43  \w    -35.00  -9.00   0.50    0.16    --  -95.69  30.00-120.00   52
 44  \w    -34.00  -9.00   0.50    0.16    --  -95.69  30.00-150.00   50
 45  \w   -174.00 -86.00   0.50    0.16    --  -95.69-130.00 137.00  176
 46  \w   -116.00 -91.00   0.50    0.16    --  -39.19-140.00 -36.00   50
 47  \w   -125.00-100.00   0.50    0.16    --  -39.19-178.00-180.00   50
 48  \w    -91.00 -44.00   0.50    0.16    --  -39.19-178.00-180.00   94
 49  \w   -124.00 -99.00   0.50    0.16    --  -95.69-140.00 -36.00   50
 50  \w   -123.00 -90.00   0.50    0.16    --  -95.69 140.00  22.00   66
 51  \w    -70.00 -45.00   0.50    0.16    --  -39.19 140.00  22.00   50
;
_diffrn_measurement_device 'four-circle diffractometer'
_diffrn_measurement_device_type 'XtaLAB Synergy, Single source at home/near, HyPix-Arc 100'
_diffrn_measurement_method '\w scans'
_diffrn_orient_matrix_type 'CrysAlisPro convention (1999,Acta A55,543-557)'
_diffrn_orient_matrix_UB_11 0.0583197000
_diffrn_orient_matrix_UB_12 -0.0133546000
_diffrn_orient_matrix_UB_13 -0.1147280000
_diffrn_orient_matrix_UB_21 0.0919004000
_diffrn_orient_matrix_UB_22 -0.1740071000
_diffrn_orient_matrix_UB_23 0.0150586000
_diffrn_orient_matrix_UB_31 -0.1963828000
_diffrn_orient_matrix_UB_32 -0.0152562000
_diffrn_orient_matrix_UB_33 -0.0041332000
_diffrn_radiation_monochromator mirror
_diffrn_radiation_probe x-ray
_diffrn_radiation_type 'Cu K\a'
_diffrn_radiation_wavelength 1.54184
_diffrn_reflns_av_R_equivalents 0.0228
_diffrn_reflns_av_unetI/netI 0.0288
_diffrn_reflns_Laue_measured_fraction_full 0.994
_diffrn_reflns_Laue_measured_fraction_max 0.939
_diffrn_reflns_limit_h_max 6
_diffrn_reflns_limit_h_min -9
_diffrn_reflns_limit_k_max 11
_diffrn_reflns_limit_k_min -11
_diffrn_reflns_limit_l_max 16
_diffrn_reflns_limit_l_min -16
_diffrn_reflns_number 8381
_diffrn_reflns_point_group_measured_fraction_full 0.994
_diffrn_reflns_point_group_measured_fraction_max 0.939
_diffrn_reflns_theta_full 67.684
_diffrn_reflns_theta_max 74.471
_diffrn_reflns_theta_min 3.322
_diffrn_source 'micro-focus sealed X-ray tube'
_diffrn_source_target Cu
_diffrn_source_type 'PhotonJet (Cu) X-ray Source'
_exptl_absorpt_coefficient_mu 0.721
_exptl_absorpt_correction_T_max 1.00000
_exptl_absorpt_correction_T_min 0.73766
_exptl_absorpt_correction_type multi-scan
_exptl_absorpt_process_details
;
CrysAlisPro 1.171.42.73a (Rigaku Oxford Diffraction, 2022)
Empirical absorption correction using spherical harmonics,
implemented in SCALE3 ABSPACK scaling algorithm.
;
_exptl_crystal_colour 'clear light colourless'
_exptl_crystal_colour_lustre clear
_exptl_crystal_colour_modifier light
_exptl_crystal_colour_primary colourless
_exptl_crystal_density_diffrn 1.320
_exptl_crystal_description block
_exptl_crystal_F_000 368
_exptl_crystal_preparation
;
Crystallised from a saturated solution of 4,4'-bipyridine, 
orcinol, and phenazine (1:2:1) in 1,4-dioxane.
;
_exptl_crystal_recrystallization_method 'High-throughput screening via the ENaCt protocol using SPT Labtech mosquito.'
_exptl_crystal_size_max 0.29
_exptl_crystal_size_mid 0.25
_exptl_crystal_size_min 0.13
_refine_diff_density_max 0.318
_refine_diff_density_min -0.250
_refine_diff_density_rms 0.050
_refine_ls_extinction_method none
_refine_ls_goodness_of_fit_ref 1.072
_refine_ls_hydrogen_treatment mixed
_refine_ls_matrix_type full
_refine_ls_number_parameters 242
_refine_ls_number_reflns 3365
_refine_ls_number_restraints 186
_refine_ls_restrained_S_all 1.043
_refine_ls_R_factor_all 0.0526
_refine_ls_R_factor_gt 0.0464
_refine_ls_shift/su_max 0.001
_refine_ls_shift/su_mean 0.000
_refine_ls_structure_factor_coef Fsqd
_refine_ls_weighting_details 'w=1/[\s^2^(Fo^2^)+(0.0767P)^2^+0.2295P] where P=(Fo^2^+2Fc^2^)/3'
_refine_ls_weighting_scheme calc
_refine_ls_wR_factor_gt 0.1318
_refine_ls_wR_factor_ref 0.1376
_reflns_Friedel_coverage 0.000
_reflns_number_gt 2861
_reflns_number_total 3365
_reflns_threshold_expression 'I > 2\s(I)'
_cod_data_source_file d4sc07556k2.cif
_cod_data_source_block orcinol_phenazine_14-dioxane
_cod_depositor_comments 'Adding full bibliography for 1574434--1574463.cif.'
_cod_database_code 1574446
_shelx_shelxl_version_number 2018/3
_chemical_oxdiff_formula 'C H O N'
_shelx_space_group_comment
;
The symmetry employed for this shelxl refinement is uniquely defined
by the following loop, which should always be used as a source of
symmetry information in preference to the above space-group names.
They are only intended as comments.
;
_shelx_estimated_absorpt_t_max 0.792
_shelx_estimated_absorpt_t_min 0.761
_olex2_refinement_description
;
1. Fixed Uiso
 At 1.2 times of:
  All C(H) groups, All C(H,H) groups, All O(H) groups
 At 1.5 times of:
  All C(H,H,H) groups
2. Rigid body (RIGU) restrains
 All non-hydrogen atoms
 with sigma for 1-2 distances of 0.004 and sigma for 1-3 distances of 0.004
3.a Secondary CH2 refined with riding coordinates:
 C1C(H1Ca,H1Cb), C2C(H2Ca,H2Cb)
3.b Aromatic/amide H refined with riding coordinates:
 C1B(H1Ba), C5B(H5B), C8A(H8A), C2A(H2A), C4A(H4A), C11A(H11A), C3B(H3B),
 C5A(H5A), C3A(H3A), C10A(H10A), C9A(H9A)
3.c Idealised Me refined as rotating group:
 C8B(H8Ba,H8Bb,H8Bc)
;
_olex2_exptl_crystal_mounting_method
'Crystal mounted using inert oil from the encapsulation crystallisation technique onto a Mitegen Kapton micromount.'
_olex2_submission_original_sample_id orcino_phenazine
_olex2_submission_special_instructions 'No special instructions were received'
_oxdiff_exptl_absorpt_empirical_details
;
Empirical correction (ABSPACK) includes:
- Absorption correction using spherical harmonics
- Frame scaling
;
_oxdiff_exptl_absorpt_empirical_full_max 1.485
_oxdiff_exptl_absorpt_empirical_full_min 0.689

loop_
_space_group_symop_operation_xyz
'x, y, z'
'-x, -y, -z'

loop_
_atom_site_label
_atom_site_type_symbol
_atom_site_fract_x
_atom_site_fract_y
_atom_site_fract_z
_atom_site_U_iso_or_equiv
_atom_site_adp_type
_atom_site_occupancy
_atom_site_site_symmetry_order
_atom_site_calc_flag
_atom_site_refinement_flags_posn
_atom_site_refinement_flags_adp
_atom_site_refinement_flags_occupancy
_atom_site_disorder_assembly
_atom_site_disorder_group
O2B O 0.64664(15) 0.88491(13) 0.22685(9) 0.0304(3) Uani 1 1 d . . . . .
H2B H 0.668(3) 0.819(2) 0.2765(16) 0.037 Uiso 1 1 d . U . . .
O1B O 0.04813(16) 0.78234(13) 0.29677(9) 0.0316(3) Uani 1 1 d . . . . .
H1B H 0.114(3) 0.714(2) 0.3381(15) 0.038 Uiso 1 1 d . U . . .
N2A N 0.30426(17) 0.33843(13) 0.59943(9) 0.0228(3) Uani 1 1 d . . . . .
N1A N 0.23004(18) 0.56748(14) 0.44313(9) 0.0242(3) Uani 1 1 d . . . . .
O1C O 0.4397(2) 0.40465(14) 0.07685(10) 0.0458(3) Uani 1 1 d . . . . .
C7A C 0.4035(2) 0.31320(16) 0.50539(11) 0.0224(3) Uani 1 1 d . . . . .
C2B C 0.4646(2) 0.90817(16) 0.20903(11) 0.0236(3) Uani 1 1 d . . . . .
C6A C 0.1704(2) 0.47782(16) 0.61698(11) 0.0223(3) Uani 1 1 d . . . . .
C1A C 0.1337(2) 0.59400(16) 0.53748(11) 0.0227(3) Uani 1 1 d . . . . .
C12A C 0.3661(2) 0.42873(16) 0.42592(11) 0.0228(3) Uani 1 1 d . . . . .
C6B C 0.1649(2) 0.85803(16) 0.24399(11) 0.0237(3) Uani 1 1 d . . . . .
C1B C 0.3513(2) 0.82706(15) 0.26370(11) 0.0235(3) Uani 1 1 d . . . . .
H1BA H 0.400587 0.751624 0.313768 0.028 Uiso 1 1 calc R U . . .
C5B C 0.0922(2) 0.96670(16) 0.16997(11) 0.0250(3) Uani 1 1 d . . . . .
H5B H -0.035247 0.986965 0.157187 0.030 Uiso 1 1 calc R U . . .
C8A C 0.5489(2) 0.16768(17) 0.48294(12) 0.0273(3) Uani 1 1 d . . . . .
H8A H 0.577026 0.090328 0.534866 0.033 Uiso 1 1 calc R U . . .
C2A C -0.0098(2) 0.74029(17) 0.56015(12) 0.0274(3) Uani 1 1 d . . . . .
H2A H -0.034684 0.818790 0.508735 0.033 Uiso 1 1 calc R U . . .
C4A C -0.0760(2) 0.65045(18) 0.73322(12) 0.0296(3) Uani 1 1 d . . . . .
H4A H -0.149862 0.670881 0.798830 0.036 Uiso 1 1 calc R U . . .
C4B C 0.2076(2) 1.04560(16) 0.11470(11) 0.0255(3) Uani 1 1 d . . . . .
C11A C 0.4719(2) 0.39462(18) 0.32681(12) 0.0286(3) Uani 1 1 d . . . . .
H11A H 0.447896 0.469945 0.273435 0.034 Uiso 1 1 calc R U . . .
C3B C 0.3938(2) 1.01619(16) 0.13442(11) 0.0257(3) Uani 1 1 d . . . . .
H3B H 0.472471 1.070121 0.096764 0.031 Uiso 1 1 calc R U . . .
C5A C 0.0612(2) 0.51038(18) 0.71503(12) 0.0270(3) Uani 1 1 d . . . . .
H5A H 0.083780 0.434299 0.768036 0.032 Uiso 1 1 calc R U . . .
C3A C -0.1102(2) 0.76704(18) 0.65496(13) 0.0304(4) Uani 1 1 d . . . . .
H3A H -0.204597 0.864722 0.669514 0.036 Uiso 1 1 calc R U . . .
C10A C 0.6072(2) 0.25422(19) 0.30892(13) 0.0316(4) Uani 1 1 d . . . . .
H10A H 0.676605 0.232078 0.242628 0.038 Uiso 1 1 calc R U . . .
C9A C 0.6469(2) 0.13970(18) 0.38756(13) 0.0306(4) Uani 1 1 d . . . . .
H9A H 0.742980 0.042584 0.373249 0.037 Uiso 1 1 calc R U . . .
C8B C 0.1301(3) 1.16408(19) 0.03417(12) 0.0340(4) Uani 1 1 d . . . . .
H8BA H 0.115290 1.114416 -0.021306 0.051 Uiso 1 1 calc R U . . .
H8BB H 0.221564 1.217899 0.009118 0.051 Uiso 1 1 calc R U . . .
H8BC H 0.003281 1.236798 0.062436 0.051 Uiso 1 1 calc R U . . .
C1C C 0.3157(3) 0.5535(2) 0.05600(17) 0.0480(5) Uani 1 1 d . . . . .
H1CA H 0.229376 0.595817 0.118972 0.058 Uiso 1 1 calc R U . . .
H1CB H 0.232441 0.550442 0.008857 0.058 Uiso 1 1 calc R U . . .
C2C C 0.5729(3) 0.3457(2) -0.01134(17) 0.0516(5) Uani 1 1 d . . . . .
H2CA H 0.500525 0.333935 -0.061281 0.062 Uiso 1 1 calc R U . . .
H2CB H 0.665019 0.243856 0.005268 0.062 Uiso 1 1 calc R U . . .

loop_
_atom_site_aniso_label
_atom_site_aniso_U_11
_atom_site_aniso_U_22
_atom_site_aniso_U_33
_atom_site_aniso_U_23
_atom_site_aniso_U_13
_atom_site_aniso_U_12
O2B 0.0261(6) 0.0349(6) 0.0317(6) 0.0081(5) -0.0095(5) -0.0129(5)
O1B 0.0294(6) 0.0331(6) 0.0348(6) 0.0104(5) -0.0101(5) -0.0152(5)
N2A 0.0223(6) 0.0234(6) 0.0246(6) 0.0015(5) -0.0062(5) -0.0101(5)
N1A 0.0251(6) 0.0237(6) 0.0244(6) 0.0025(5) -0.0043(5) -0.0105(5)
O1C 0.0526(8) 0.0350(7) 0.0398(7) 0.0052(5) 0.0058(6) -0.0131(6)
C7A 0.0217(7) 0.0239(7) 0.0242(7) 0.0001(5) -0.0049(5) -0.0110(6)
C2B 0.0239(7) 0.0230(7) 0.0231(7) -0.0030(5) -0.0036(6) -0.0070(5)
C6A 0.0213(7) 0.0227(7) 0.0252(7) -0.0002(6) -0.0054(6) -0.0099(5)
C1A 0.0219(7) 0.0240(7) 0.0255(7) -0.0001(6) -0.0050(6) -0.0116(5)
C12A 0.0215(7) 0.0239(7) 0.0255(8) -0.0002(6) -0.0048(6) -0.0108(5)
C6B 0.0255(7) 0.0222(7) 0.0235(7) -0.0019(5) -0.0030(6) -0.0086(5)
C1B 0.0270(7) 0.0203(7) 0.0214(7) 0.0015(5) -0.0064(6) -0.0059(5)
C5B 0.0244(7) 0.0241(7) 0.0248(7) -0.0015(6) -0.0062(6) -0.0055(5)
C8A 0.0272(8) 0.0237(7) 0.0319(8) 0.0002(6) -0.0079(6) -0.0088(6)
C2A 0.0274(8) 0.0232(7) 0.0314(8) 0.0016(6) -0.0066(6) -0.0086(6)
C4A 0.0303(8) 0.0322(8) 0.0272(8) -0.0063(6) 0.0013(6) -0.0137(6)
C4B 0.0301(8) 0.0219(7) 0.0214(7) -0.0007(5) -0.0054(6) -0.0052(6)
C11A 0.0318(8) 0.0313(8) 0.0235(8) 0.0009(6) -0.0019(6) -0.0141(6)
C3B 0.0291(8) 0.0245(7) 0.0227(7) 0.0014(6) -0.0026(6) -0.0104(6)
C5A 0.0289(8) 0.0296(8) 0.0255(8) 0.0005(6) -0.0045(6) -0.0143(6)
C3A 0.0281(8) 0.0255(7) 0.0364(9) -0.0069(6) -0.0021(6) -0.0082(6)
C10A 0.0302(8) 0.0355(8) 0.0283(8) -0.0068(6) 0.0013(6) -0.0126(6)
C9A 0.0267(8) 0.0273(8) 0.0369(9) -0.0074(6) -0.0037(6) -0.0075(6)
C8B 0.0382(9) 0.0318(8) 0.0300(9) 0.0069(6) -0.0120(7) -0.0092(7)
C1C 0.0408(10) 0.0347(9) 0.0553(12) -0.0010(8) 0.0099(9) -0.0077(8)
C2C 0.0531(12) 0.0309(9) 0.0604(13) -0.0096(9) 0.0161(10) -0.0140(8)

loop_
_atom_type_symbol
_atom_type_description
_atom_type_scat_dispersion_real
_atom_type_scat_dispersion_imag
_atom_type_scat_source
C C 0.0181 0.0091 'International Tables Vol C Tables 4.2.6.8 and 6.1.1.4'
H H 0.0000 0.0000 'International Tables Vol C Tables 4.2.6.8 and 6.1.1.4'
N N 0.0311 0.0180 'International Tables Vol C Tables 4.2.6.8 and 6.1.1.4'
O O 0.0492 0.0322 'International Tables Vol C Tables 4.2.6.8 and 6.1.1.4'

loop_
_citation_id
_citation_doi
_citation_year
1 10.26434/chemrxiv-2024-40s32 2024

loop_
_geom_angle_atom_site_label_1
_geom_angle_atom_site_label_2
_geom_angle_atom_site_label_3
_geom_angle
_geom_angle_site_symmetry_1
_geom_angle_site_symmetry_3
_geom_angle_publ_flag
C2B O2B H2B 107.5(13) . . ?
C6B O1B H1B 108.6(13) . . ?
C7A N2A C6A 117.41(12) . . ?
C1A N1A C12A 117.50(12) . . ?
C1C O1C C2C 110.02(15) . . ?
N2A C7A C12A 121.54(13) . . ?
N2A C7A C8A 119.68(13) . . ?
C8A C7A C12A 118.78(13) . . ?
O2B C2B C1B 121.56(13) . . ?
O2B C2B C3B 118.08(13) . . ?
C3B C2B C1B 120.35(13) . . ?
N2A C6A C1A 121.05(13) . . ?
N2A C6A C5A 119.68(13) . . ?
C5A C6A C1A 119.26(13) . . ?
N1A C1A C6A 121.41(13) . . ?
N1A C1A C2A 119.74(13) . . ?
C2A C1A C6A 118.84(13) . . ?
N1A C12A C7A 121.06(13) . . ?
N1A C12A C11A 119.67(13) . . ?
C11A C12A C7A 119.26(13) . . ?
O1B C6B C1B 120.97(13) . . ?
O1B C6B C5B 118.06(13) . . ?
C5B C6B C1B 120.97(13) . . ?
C2B C1B H1BA 120.4 . . ?
C6B C1B C2B 119.11(13) . . ?
C6B C1B H1BA 120.4 . . ?
C6B C5B H5B 120.3 . . ?
C6B C5B C4B 119.48(14) . . ?
C4B C5B H5B 120.3 . . ?
C7A C8A H8A 119.9 . . ?
C9A C8A C7A 120.19(14) . . ?
C9A C8A H8A 119.9 . . ?
C1A C2A H2A 120.0 . . ?
C3A C2A C1A 120.06(14) . . ?
C3A C2A H2A 120.0 . . ?
C5A C4A H4A 119.6 . . ?
C5A C4A C3A 120.83(15) . . ?
C3A C4A H4A 119.6 . . ?
C5B C4B C3B 119.95(13) . . ?
C5B C4B C8B 119.97(14) . . ?
C3B C4B C8B 120.08(14) . . ?
C12A C11A H11A 120.1 . . ?
C10A C11A C12A 119.84(14) . . ?
C10A C11A H11A 120.1 . . ?
C2B C3B C4B 120.12(13) . . ?
C2B C3B H3B 119.9 . . ?
C4B C3B H3B 119.9 . . ?
C6A C5A H5A 120.0 . . ?
C4A C5A C6A 120.09(14) . . ?
C4A C5A H5A 120.0 . . ?
C2A C3A C4A 120.91(14) . . ?
C2A C3A H3A 119.5 . . ?
C4A C3A H3A 119.5 . . ?
C11A C10A H10A 119.4 . . ?
C11A C10A C9A 121.22(15) . . ?
C9A C10A H10A 119.4 . . ?
C8A C9A C10A 120.71(14) . . ?
C8A C9A H9A 119.6 . . ?
C10A C9A H9A 119.6 . . ?
C4B C8B H8BA 109.5 . . ?
C4B C8B H8BB 109.5 . . ?
C4B C8B H8BC 109.5 . . ?
H8BA C8B H8BB 109.5 . . ?
H8BA C8B H8BC 109.5 . . ?
H8BB C8B H8BC 109.5 . . ?
O1C C1C H1CA 109.3 . . ?
O1C C1C H1CB 109.3 . . ?
O1C C1C C2C 111.81(17) . 2_665 ?
H1CA C1C H1CB 107.9 . . ?
C2C C1C H1CA 109.3 2_665 . ?
C2C C1C H1CB 109.3 2_665 . ?
O1C C2C C1C 111.76(17) . 2_665 ?
O1C C2C H2CA 109.3 . . ?
O1C C2C H2CB 109.3 . . ?
C1C C2C H2CA 109.3 2_665 . ?
C1C C2C H2CB 109.3 2_665 . ?
H2CA C2C H2CB 107.9 . . ?

loop_
_geom_bond_atom_site_label_1
_geom_bond_atom_site_label_2
_geom_bond_distance
_geom_bond_site_symmetry_2
_geom_bond_publ_flag
O2B H2B 0.86(2) . ?
O2B C2B 1.3662(18) . ?
O1B H1B 0.88(2) . ?
O1B C6B 1.3670(18) . ?
N2A C7A 1.3428(19) . ?
N2A C6A 1.3464(19) . ?
N1A C1A 1.3415(19) . ?
N1A C12A 1.3471(19) . ?
O1C C1C 1.407(2) . ?
O1C C2C 1.419(2) . ?
C7A C12A 1.434(2) . ?
C7A C8A 1.430(2) . ?
C2B C1B 1.393(2) . ?
C2B C3B 1.389(2) . ?
C6A C1A 1.438(2) . ?
C6A C5A 1.419(2) . ?
C1A C2A 1.430(2) . ?
C12A C11A 1.426(2) . ?
C6B C1B 1.392(2) . ?
C6B C5B 1.390(2) . ?
C1B H1BA 0.9500 . ?
C5B H5B 0.9500 . ?
C5B C4B 1.392(2) . ?
C8A H8A 0.9500 . ?
C8A C9A 1.358(2) . ?
C2A H2A 0.9500 . ?
C2A C3A 1.356(2) . ?
C4A H4A 0.9500 . ?
C4A C5A 1.361(2) . ?
C4A C3A 1.428(2) . ?
C4B C3B 1.393(2) . ?
C4B C8B 1.511(2) . ?
C11A H11A 0.9500 . ?
C11A C10A 1.358(2) . ?
C3B H3B 0.9500 . ?
C5A H5A 0.9500 . ?
C3A H3A 0.9500 . ?
C10A H10A 0.9500 . ?
C10A C9A 1.422(2) . ?
C9A H9A 0.9500 . ?
C8B H8BA 0.9800 . ?
C8B H8BB 0.9800 . ?
C8B H8BC 0.9800 . ?
C1C H1CA 0.9900 . ?
C1C H1CB 0.9900 . ?
C1C C2C 1.486(3) 2_665 ?
C2C H2CA 0.9900 . ?
C2C H2CB 0.9900 . ?

loop_
_geom_torsion_atom_site_label_1
_geom_torsion_atom_site_label_2
_geom_torsion_atom_site_label_3
_geom_torsion_atom_site_label_4
_geom_torsion
_geom_torsion_site_symmetry_1
_geom_torsion_site_symmetry_2
_geom_torsion_site_symmetry_3
_geom_torsion_site_symmetry_4
_geom_torsion_publ_flag
O2B C2B C1B C6B 178.47(13) . . . . ?
O2B C2B C3B C4B -178.95(13) . . . . ?
O1B C6B C1B C2B -179.19(13) . . . . ?
O1B C6B C5B C4B -179.87(13) . . . . ?
N2A C7A C12A N1A 0.4(2) . . . . ?
N2A C7A C12A C11A -178.28(13) . . . . ?
N2A C7A C8A C9A 178.39(13) . . . . ?
N2A C6A C1A N1A 0.5(2) . . . . ?
N2A C6A C1A C2A -179.86(12) . . . . ?
N2A C6A C5A C4A -179.28(13) . . . . ?
N1A C1A C2A C3A 178.81(13) . . . . ?
N1A C12A C11A C10A -179.08(13) . . . . ?
C7A N2A C6A C1A 0.9(2) . . . . ?
C7A N2A C6A C5A 179.88(12) . . . . ?
C7A C12A C11A C10A -0.4(2) . . . . ?
C7A C8A C9A C10A 0.2(2) . . . . ?
C6A N2A C7A C12A -1.4(2) . . . . ?
C6A N2A C7A C8A 179.30(12) . . . . ?
C6A C1A C2A C3A -0.8(2) . . . . ?
C1A N1A C12A C7A 1.1(2) . . . . ?
C1A N1A C12A C11A 179.72(12) . . . . ?
C1A C6A C5A C4A -0.3(2) . . . . ?
C1A C2A C3A C4A -0.4(2) . . . . ?
C12A N1A C1A C6A -1.5(2) . . . . ?
C12A N1A C1A C2A 178.89(12) . . . . ?
C12A C7A C8A C9A -1.0(2) . . . . ?
C12A C11A C10A C9A -0.4(2) . . . . ?
C6B C5B C4B C3B -0.5(2) . . . . ?
C6B C5B C4B C8B -179.92(14) . . . . ?
C1B C2B C3B C4B 0.9(2) . . . . ?
C1B C6B C5B C4B 0.1(2) . . . . ?
C5B C6B C1B C2B 0.9(2) . . . . ?
C5B C4B C3B C2B 0.1(2) . . . . ?
C8A C7A C12A N1A 179.73(12) . . . . ?
C8A C7A C12A C11A 1.1(2) . . . . ?
C11A C10A C9A C8A 0.5(2) . . . . ?
C3B C2B C1B C6B -1.3(2) . . . . ?
C5A C6A C1A N1A -178.44(12) . . . . ?
C5A C6A C1A C2A 1.2(2) . . . . ?
C5A C4A C3A C2A 1.3(2) . . . . ?
C3A C4A C5A C6A -0.9(2) . . . . ?
C8B C4B C3B C2B 179.46(14) . . . . ?
C1C O1C C2C C1C 55.2(3) . . . 2_665 ?
C2C O1C C1C C2C -55.2(3) . . . 2_665 ?
